data_4341576
loop_
_publ_author_name
'Mognon, Lorenzo'
'Benet-Buchholz, Jordi'
'Rahaman, S. M. Wahidur'
'Bo, Carles'
'Llobet, Antoni'

_publ_section_title
;
 Ru-Zn Heteropolynuclear Complexes Containing a Dinucleating Bridging
 Ligand: Synthesis, Structure, and Isomerism.
;
_journal_name_full 'Inorganic chemistry'
_journal_page_first 141113103235006
_journal_paper_doi 10.1021/ic5017559
_journal_year 2014
_chemical_formula_sum 'C68 H74 Cl6 N18 O7 Ru2 Zn2'
_chemical_formula_weight 1801.03
_chemical_name_systematic
;
 ?
;
_space_group_IT_number 14
_space_group_name_Hall '-P 2yn'
_symmetry_cell_setting monoclinic
_symmetry_space_group_name_Hall '-P 2yn'
_symmetry_space_group_name_H-M 'P 1 21/n 1'
_atom_sites_solution_hydrogens mixed
_audit_creation_method SHELXL-2014
_cell_angle_alpha 90
_cell_angle_beta 95.312(3)
_cell_angle_gamma 90
_cell_formula_units_Z 4
_cell_length_a 17.2373(15)
_cell_length_b 24.186(2)
_cell_length_c 18.1604(17)
_cell_measurement_reflns_used 9670
_cell_measurement_temperature 100(2)
_cell_measurement_theta_max 32.55
_cell_measurement_theta_min 2.25
_cell_volume 7538.6(11)
_computing_cell_refinement 'Bruker APEX2 v2011.4-0'
_computing_data_collection 'Bruker APEX2 v2011.4-0'
_computing_data_reduction 'Bruker SAINT V7.60A'
_computing_molecular_graphics 'Bruker SHELXTL'
_computing_publication_material 'Bruker SHELXTL'
_computing_structure_refinement 'SHELXL-2012 (Sheldrick, 2012)'
_computing_structure_solution 'SHELXS-2012 (Sheldrick, 2012)'
_diffrn_ambient_temperature 100(2)
_diffrn_detector_area_resol_mean 512
_diffrn_detector_type '4K CCD area detector APEX II'
_diffrn_measured_fraction_theta_full 0.999
_diffrn_measured_fraction_theta_max 0.851
_diffrn_measurement_device_type 'APEX DUO Kappa 4-axis goniometer'
_diffrn_measurement_method
;
 Fullsphere data collection, phi and omega scans
;
_diffrn_measurement_specimen_support 'magnetic support with MicroMount'
_diffrn_radiation_monochromator 'Quazar MX Multilayer Optics'
_diffrn_radiation_type MoK\a
_diffrn_radiation_wavelength 0.71073
_diffrn_reflns_av_R_equivalents 0.0532
_diffrn_reflns_av_unetI/netI 0.0516
_diffrn_reflns_Laue_measured_fraction_full 0.999
_diffrn_reflns_Laue_measured_fraction_max 0.851
_diffrn_reflns_limit_h_max 20
_diffrn_reflns_limit_h_min -26
_diffrn_reflns_limit_k_max 40
_diffrn_reflns_limit_k_min -37
_diffrn_reflns_limit_l_max 27
_diffrn_reflns_limit_l_min -28
_diffrn_reflns_number 168541
_diffrn_reflns_point_group_measured_fraction_full 0.999
_diffrn_reflns_point_group_measured_fraction_max 0.851
_diffrn_reflns_theta_full 30.000
_diffrn_reflns_theta_max 36.306
_diffrn_reflns_theta_min 1.455
_diffrn_source 'Microfocus source E025 IuS'
_diffrn_source_current 0.6
_diffrn_source_power 50
_diffrn_source_size '0.2 mm x 0.2 mm fine focus'
_diffrn_source_type 'Bruker APEX DUO'
_exptl_absorpt_coefficient_mu 1.299
_exptl_absorpt_correction_T_max 0.881
_exptl_absorpt_correction_T_min 0.67
_exptl_absorpt_correction_type empirical
_exptl_absorpt_process_details
; 
 SADABS Version 2008/1 Bruker-Nonius
 Blessing, Acta Cryst. (1995) A51 33-38
;
_exptl_crystal_colour brown
_exptl_crystal_density_diffrn 1.587
_exptl_crystal_description block
_exptl_crystal_F_000 3656
_exptl_crystal_size_max 0.30
_exptl_crystal_size_mid 0.30
_exptl_crystal_size_min 0.10
_refine_diff_density_max 2.259
_refine_diff_density_min -1.526
_refine_diff_density_rms 0.145
_refine_ls_extinction_method none
_refine_ls_goodness_of_fit_ref 1.035
_refine_ls_hydrogen_treatment noref
_refine_ls_matrix_type full
_refine_ls_number_parameters 1010
_refine_ls_number_reflns 31096
_refine_ls_number_restraints 85
_refine_ls_restrained_S_all 1.037
_refine_ls_R_factor_all 0.1009
_refine_ls_R_factor_gt 0.0537
_refine_ls_shift/su_max 0.002
_refine_ls_shift/su_mean 0.000
_refine_ls_structure_factor_coef Fsqd
_refine_ls_weighting_details 'w=1/[\s^2^(Fo^2^)+(0.0600P)^2^+20.2674P] where P=(Fo^2^+2Fc^2^)/3'
_refine_ls_weighting_scheme calc
_refine_ls_wR_factor_gt 0.1286
_refine_ls_wR_factor_ref 0.1586
_reflns_Friedel_coverage 0.000
_reflns_number_gt 19966
_reflns_number_total 31096
_reflns_threshold_expression >2sigma(I)
_cod_data_source_file ic5017559_si_002.cif
_cod_data_source_block mo_LM045DMF_0m
_cod_depositor_comments
;
The following automatic conversions were performed:

'_symmetry_cell_setting' value 'Monoclinic' changed to 'monoclinic'
according to
/home/saulius/struct/COD-crude-data--automatic-downloads/rss-feeds/ACS/lib/dictionaries/cif_core.dic
dictionary named 'cif_core.dic' version 2.4.2 from 2011-04-26.

Automatic conversion script
Id: cif_fix_values 2935 2014-11-11 08:27:57Z andrius 
;
_cod_original_cell_volume 7538.5(12)
_cod_original_sg_symbol_H-M P2(1)/n
_cod_database_code 4341576
_shelx_space_group_comment
;
The symmetry employed for this shelxl refinement is uniquely defined
by the following loop, which should always be used as a source of
symmetry information in preference to the above space-group names.
They are only intended as comments.
;
_shelx_estimated_absorpt_t_min 0.697
_shelx_estimated_absorpt_t_max 0.881
_shelxl_version_number 2014-3

loop_
_space_group_symop_operation_xyz
'x, y, z'
'-x+1/2, y+1/2, -z+1/2'
'-x, -y, -z'
'x-1/2, -y-1/2, z-1/2'

loop_
_atom_site_label
_atom_site_type_symbol
_atom_site_fract_x
_atom_site_fract_y
_atom_site_fract_z
_atom_site_U_iso_or_equiv
_atom_site_adp_type
_atom_site_occupancy
_atom_site_site_symmetry_order
_atom_site_calc_flag
_atom_site_refinement_flags_posn
_atom_site_refinement_flags_adp
_atom_site_refinement_flags_occupancy
_atom_site_disorder_assembly
_atom_site_disorder_group
Ru1A Ru 0.28780(2) 0.08748(2) 0.81804(2) 0.01628(5) Uani 1 1 d . . . . .
Zn1A Zn 0.23513(2) -0.05959(2) 0.68608(2) 0.02521(8) Uani 1 1 d . . . . .
Ru1B Ru 0.79194(2) 0.09227(2) 0.82014(2) 0.01498(5) Uani 1 1 d . . . . .
Zn1B Zn 0.72462(2) -0.04611(2) 0.67777(2) 0.02321(8) Uani 1 1 d . . . . .
Cl1A Cl 0.35117(4) 0.11938(3) 0.93472(4) 0.02460(14) Uani 1 1 d . . . . .
Cl2A Cl 0.34887(5) -0.10318(4) 0.69174(6) 0.03697(19) Uani 1 1 d . . . . .
Cl3A Cl 0.14334(5) -0.09574(3) 0.75000(5) 0.02850(16) Uani 1 1 d . . . . .
N1A N 0.39459(14) 0.06925(10) 0.78261(14) 0.0182(4) Uani 1 1 d . . . . .
N2A N 0.30056(14) 0.01141(9) 0.85382(13) 0.0163(4) Uani 1 1 d . . . . .
N3A N 0.18512(14) 0.07738(10) 0.86653(14) 0.0188(4) Uani 1 1 d . . . . .
N4A N 0.27077(15) 0.16748(10) 0.77343(16) 0.0232(5) Uani 1 1 d . . . . .
N5A N 0.24045(14) 0.07109(10) 0.71433(14) 0.0193(5) Uani 1 1 d . . . . .
N6A N 0.22619(15) 0.02411(11) 0.67467(14) 0.0213(5) Uani 1 1 d . . . . .
N7A N 0.19297(19) -0.05708(14) 0.57563(17) 0.0339(7) Uani 1 1 d . . . . .
C1A C 0.43818(17) 0.10144(12) 0.74208(17) 0.0215(5) Uani 1 1 d . . . . .
H1A H 0.4204 0.1376 0.7291 0.026 Uiso 1 1 calc R U . . .
C2A C 0.50825(18) 0.08331(13) 0.71865(18) 0.0235(6) Uani 1 1 d . . . . .
H2A H 0.5382 0.1069 0.6906 0.028 Uiso 1 1 calc R U . . .
C3A C 0.53399(18) 0.03030(14) 0.73672(18) 0.0253(6) Uani 1 1 d . . . . .
H3A H 0.5818 0.0172 0.7211 0.030 Uiso 1 1 calc R U . . .
C4A C 0.48944(17) -0.00331(12) 0.77776(17) 0.0221(6) Uani 1 1 d . . . . .
H4A H 0.5062 -0.0398 0.7904 0.026 Uiso 1 1 calc R U . . .
C5A C 0.41985(17) 0.01683(11) 0.80028(16) 0.0189(5) Uani 1 1 d . . . . .
C6A C 0.36759(17) -0.01559(11) 0.84348(16) 0.0188(5) Uani 1 1 d . . . . .
C7A C 0.37982(19) -0.06861(12) 0.87163(18) 0.0239(6) Uani 1 1 d . . . . .
H7A H 0.4266 -0.0879 0.8648 0.029 Uiso 1 1 calc R U . . .
C8A C 0.3221(2) -0.09319(12) 0.91032(18) 0.0246(6) Uani 1 1 d . . . . .
H8A H 0.3296 -0.1295 0.9296 0.030 Uiso 1 1 calc R U . . .
C9A C 0.25413(19) -0.06454(12) 0.92043(16) 0.0218(5) Uani 1 1 d . . . . .
H9A H 0.2147 -0.0810 0.9464 0.026 Uiso 1 1 calc R U . . .
C10A C 0.24458(17) -0.01112(11) 0.89182(16) 0.0189(5) Uani 1 1 d . . . . .
C11A C 0.17804(17) 0.02597(12) 0.89794(16) 0.0183(5) Uani 1 1 d . . . . .
C12A C 0.11252(17) 0.01191(13) 0.93398(17) 0.0221(6) Uani 1 1 d . . . . .
H12A H 0.1083 -0.0238 0.9551 0.027 Uiso 1 1 calc R U . . .
C13A C 0.05362(18) 0.05080(14) 0.93847(17) 0.0257(6) Uani 1 1 d . . . . .
H13A H 0.0085 0.0418 0.9623 0.031 Uiso 1 1 calc R U . . .
C14A C 0.06148(18) 0.10299(14) 0.90767(18) 0.0257(6) Uani 1 1 d . . . . .
H14A H 0.0222 0.1303 0.9107 0.031 Uiso 1 1 calc R U . . .
C15A C 0.12766(17) 0.11441(12) 0.87241(18) 0.0232(6) Uani 1 1 d . . . . .
H15A H 0.1327 0.1501 0.8514 0.028 Uiso 1 1 calc R U . . .
C16A C 0.2881(2) 0.21595(13) 0.8080(2) 0.0312(7) Uani 1 1 d . . . . .
H16A H 0.3085 0.2155 0.8584 0.037 Uiso 1 1 calc R U . . .
C17A C 0.2770(3) 0.26664(14) 0.7722(3) 0.0467(11) Uani 1 1 d . . . . .
H17A H 0.2891 0.3001 0.7982 0.056 Uiso 1 1 calc R U . . .
C18A C 0.2481(3) 0.26786(16) 0.6985(3) 0.0539(13) Uani 1 1 d . . . . .
H18A H 0.2416 0.3022 0.6732 0.065 Uiso 1 1 calc R U . . .
C19A C 0.2288(3) 0.21905(16) 0.6620(3) 0.0473(11) Uani 1 1 d . . . . .
H19A H 0.2083 0.2192 0.6116 0.057 Uiso 1 1 calc R U . . .
C20A C 0.2403(2) 0.16885(14) 0.7013(2) 0.0307(7) Uani 1 1 d . . . . .
C21A C 0.22378(19) 0.11492(13) 0.66835(19) 0.0270(6) Uani 1 1 d . . . . .
C22A C 0.1966(2) 0.09619(15) 0.5986(2) 0.0342(8) Uani 1 1 d . . . . .
H22A H 0.1801 0.1176 0.5561 0.041 Uiso 1 1 calc R U . . .
C23A C 0.1989(2) 0.03907(15) 0.60468(19) 0.0298(7) Uani 1 1 d . . . . .
C24A C 0.1792(2) -0.00487(17) 0.5510(2) 0.0327(7) Uani 1 1 d . . . . .
C25A C 0.1498(2) 0.0049(2) 0.4784(2) 0.0426(9) Uani 1 1 d . . . . .
H25A H 0.1411 0.0417 0.4612 0.051 Uiso 1 1 calc R U . . .
C26A C 0.1332(3) -0.0395(2) 0.4315(2) 0.0505(12) Uani 1 1 d . . . . .
H26A H 0.1122 -0.0333 0.3820 0.061 Uiso 1 1 calc R U . . .
C27A C 0.1471(3) -0.0924(2) 0.4567(2) 0.0507(12) Uani 1 1 d . . . . .
H27A H 0.1357 -0.1233 0.4252 0.061 Uiso 1 1 calc R U . . .
C28A C 0.1784(3) -0.0996(2) 0.5291(2) 0.0453(10) Uani 1 1 d . . . . .
H28A H 0.1898 -0.1360 0.5464 0.054 Uiso 1 1 calc R U . . .
Cl1B Cl 0.86007(4) 0.11825(3) 0.93811(4) 0.01929(12) Uani 1 1 d . . . . .
Cl2B Cl 0.83839(5) -0.08867(4) 0.67683(5) 0.03485(18) Uani 1 1 d . . . . .
Cl3B Cl 0.64574(5) -0.08993(3) 0.74826(5) 0.02941(16) Uani 1 1 d . . . . .
N1B N 0.89713(14) 0.07577(11) 0.77950(14) 0.0206(5) Uani 1 1 d . . . . .
N2B N 0.80600(14) 0.01482(9) 0.85040(13) 0.0174(4) Uani 1 1 d . . . . .
N3B N 0.69038(13) 0.07887(9) 0.86969(13) 0.0160(4) Uani 1 1 d . . . . .
N4B N 0.77401(14) 0.17499(9) 0.78512(14) 0.0184(4) Uani 1 1 d . . . . .
N5B N 0.73694(14) 0.08253(9) 0.71796(13) 0.0176(4) Uani 1 1 d . . . . .
N6B N 0.71650(14) 0.03828(10) 0.67479(14) 0.0197(5) Uani 1 1 d . . . . .
N7B N 0.66835(18) -0.03594(12) 0.57225(16) 0.0287(6) Uani 1 1 d . . . . .
C1B C 0.93960(18) 0.10917(14) 0.73888(18) 0.0255(6) Uani 1 1 d . . . . .
H1B H 0.9217 0.1458 0.7286 0.031 Uiso 1 1 calc R U . . .
C2B C 1.0083(2) 0.09190(17) 0.7117(2) 0.0328(8) Uani 1 1 d . . . . .
H2B H 1.0371 0.1163 0.6837 0.039 Uiso 1 1 calc R U . . .
C3B C 1.0343(2) 0.03829(17) 0.7263(2) 0.0340(8) Uani 1 1 d . . . . .
H3B H 1.0811 0.0257 0.7082 0.041 Uiso 1 1 calc R U . . .
C4B C 0.99157(19) 0.00350(15) 0.76731(19) 0.0294(7) Uani 1 1 d . . . . .
H4B H 1.0086 -0.0333 0.7773 0.035 Uiso 1 1 calc R U . . .
C5B C 0.92287(17) 0.02288(13) 0.79405(17) 0.0225(6) Uani 1 1 d . . . . .
C6B C 0.87332(18) -0.01076(12) 0.83775(17) 0.0218(5) Uani 1 1 d . . . . .
C7B C 0.8885(2) -0.06402(13) 0.86543(18) 0.0270(6) Uani 1 1 d . . . . .
H7B H 0.9356 -0.0824 0.8572 0.032 Uiso 1 1 calc R U . . .
C8B C 0.8332(2) -0.08978(12) 0.90542(19) 0.0279(7) Uani 1 1 d . . . . .
H8B H 0.8425 -0.1261 0.9241 0.033 Uiso 1 1 calc R U . . .
C9B C 0.76483(19) -0.06257(12) 0.91803(16) 0.0225(6) Uani 1 1 d . . . . .
H9B H 0.7270 -0.0800 0.9450 0.027 Uiso 1 1 calc R U . . .
C10B C 0.75260(17) -0.00910(11) 0.89029(15) 0.0179(5) Uani 1 1 d . . . . .
C11B C 0.68485(16) 0.02685(11) 0.89894(15) 0.0169(5) Uani 1 1 d . . . . .
C12B C 0.62003(17) 0.01073(12) 0.93428(17) 0.0214(5) Uani 1 1 d . . . . .
H12B H 0.6174 -0.0253 0.9548 0.026 Uiso 1 1 calc R U . . .
C13B C 0.55953(18) 0.04786(14) 0.93913(17) 0.0245(6) Uani 1 1 d . . . . .
H13B H 0.5148 0.0374 0.9626 0.029 Uiso 1 1 calc R U . . .
C14B C 0.56475(17) 0.10055(13) 0.90938(17) 0.0216(5) Uani 1 1 d . . . . .
H14B H 0.5238 0.1266 0.9123 0.026 Uiso 1 1 calc R U . . .
C15B C 0.63113(16) 0.11442(11) 0.87535(16) 0.0182(5) Uani 1 1 d . . . . .
H15B H 0.6348 0.1505 0.8552 0.022 Uiso 1 1 calc R U . . .
C16B C 0.79607(19) 0.22143(12) 0.82289(19) 0.0243(6) Uani 1 1 d . . . . .
H16B H 0.8232 0.2177 0.8706 0.029 Uiso 1 1 calc R U . . .
C17B C 0.7811(2) 0.27413(13) 0.7956(2) 0.0313(7) Uani 1 1 d . . . . .
H17B H 0.7974 0.3056 0.8242 0.038 Uiso 1 1 calc R U . . .
C18B C 0.7421(2) 0.28026(13) 0.7257(2) 0.0329(8) Uani 1 1 d . . . . .
H18B H 0.7323 0.3160 0.7053 0.040 Uiso 1 1 calc R U . . .
C19B C 0.7178(2) 0.23362(13) 0.6862(2) 0.0304(7) Uani 1 1 d . . . . .
H19B H 0.6899 0.2369 0.6387 0.036 Uiso 1 1 calc R U . . .
C20B C 0.73474(17) 0.18141(12) 0.71693(17) 0.0211(5) Uani 1 1 d . . . . .
C21B C 0.71448(17) 0.12941(12) 0.67978(17) 0.0196(5) Uani 1 1 d . . . . .
C22B C 0.67757(18) 0.11560(13) 0.61071(18) 0.0239(6) Uani 1 1 d . . . . .
H22B H 0.6557 0.1397 0.5731 0.029 Uiso 1 1 calc R U . . .
C23B C 0.68031(18) 0.05812(13) 0.60991(17) 0.0223(6) Uani 1 1 d . . . . .
C24B C 0.6539(2) 0.01780(14) 0.55362(17) 0.0258(6) Uani 1 1 d . . . . .
C25B C 0.6183(2) 0.03185(16) 0.4839(2) 0.0339(8) Uani 1 1 d . . . . .
H25B H 0.6094 0.0695 0.4709 0.041 Uiso 1 1 calc R U . . .
C26B C 0.5961(3) -0.00984(18) 0.4341(2) 0.0425(9) Uani 1 1 d . . . . .
H26B H 0.5716 -0.0010 0.3866 0.051 Uiso 1 1 calc R U . . .
C27B C 0.6098(3) -0.06445(17) 0.4539(2) 0.0412(9) Uani 1 1 d . . . . .
H27B H 0.5943 -0.0935 0.4205 0.049 Uiso 1 1 calc R U . . .
C28B C 0.6467(3) -0.07584(16) 0.5234(2) 0.0378(8) Uani 1 1 d . . . . .
H28B H 0.6570 -0.1133 0.5369 0.045 Uiso 1 1 calc R U . . .
C1S C 0.0953(3) 0.21362(17) 0.4194(3) 0.0445(10) Uani 1 1 d . . . . .
H1S H 0.1390 0.1900 0.4300 0.053 Uiso 1 1 calc R U . . .
C2S C -0.0460(3) 0.2246(2) 0.4074(4) 0.0715(17) Uani 1 1 d . . . . .
H2S1 H -0.0317 0.2636 0.4031 0.107 Uiso 1 1 calc R U . . .
H2S2 H -0.0776 0.2200 0.4491 0.107 Uiso 1 1 calc DR U . . .
H2S3 H -0.0760 0.2127 0.3617 0.107 Uiso 1 1 calc R U . . .
C3S C 0.0118(3) 0.13353(19) 0.4358(3) 0.0617(15) Uani 1 1 d . . . . .
H3S1 H -0.0187 0.1161 0.3938 0.093 Uiso 1 1 calc R U . . .
H3S2 H -0.0163 0.1303 0.4801 0.093 Uiso 1 1 calc R U . . .
H3S3 H 0.0624 0.1150 0.4444 0.093 Uiso 1 1 calc R U . . .
N1S N 0.0237(2) 0.19158(15) 0.4195(2) 0.0488(9) Uani 1 1 d . . . . .
O1S O 0.1071(2) 0.26194(14) 0.4066(2) 0.0643(10) Uani 1 1 d . . . . .
O1R O 0.9557(4) 0.19293(19) 0.6116(3) 0.121(2) Uani 1 1 d . . . . .
N1R N 0.9694(3) 0.28618(16) 0.6106(3) 0.0582(11) Uani 1 1 d . . . . .
C1R C 0.9286(5) 0.2407(3) 0.6149(4) 0.090(2) Uani 1 1 d . . . . .
H1R H 0.8747 0.2443 0.6211 0.108 Uiso 1 1 calc R U . . .
C2R C 0.9334(3) 0.3380(2) 0.6150(3) 0.0648(15) Uani 1 1 d . . . . .
H2R1 H 0.8775 0.3329 0.6188 0.097 Uiso 1 1 calc R U . . .
H2R2 H 0.9411 0.3596 0.5706 0.097 Uiso 1 1 calc R U . . .
H2R3 H 0.9565 0.3578 0.6588 0.097 Uiso 1 1 calc R U . . .
C3R C 1.0497(4) 0.2840(3) 0.5956(6) 0.114(3) Uani 1 1 d . . . . .
H3R1 H 1.0823 0.2998 0.6374 0.172 Uiso 1 1 calc R U . . .
H3R2 H 1.0567 0.3052 0.5507 0.172 Uiso 1 1 calc R U . . .
H3R3 H 1.0648 0.2454 0.5884 0.172 Uiso 1 1 calc R U . . .
N1T N 0.5441(4) 0.2175(3) 0.3897(4) 0.0758(16) Uani 0.75 1 d D U P A 1
O1T O 0.6423(3) 0.2212(3) 0.4813(4) 0.0895(19) Uani 0.75 1 d D U P A 1
C1T C 0.6196(5) 0.2253(4) 0.4171(5) 0.0711(17) Uani 0.75 1 d D U P A 1
H1T H 0.6564 0.2347 0.3833 0.085 Uiso 0.75 1 calc R U P A 1
C2T C 0.5214(6) 0.2215(4) 0.3078(5) 0.094(2) Uani 0.75 1 d D U P A 1
H2T1 H 0.5682 0.2270 0.2819 0.141 Uiso 0.75 1 calc R U P A 1
H2T2 H 0.4860 0.2529 0.2978 0.141 Uiso 0.75 1 calc R U P A 1
H2T3 H 0.4952 0.1874 0.2904 0.141 Uiso 0.75 1 calc R U P A 1
C3T C 0.4841(6) 0.2058(6) 0.4325(7) 0.128(3) Uani 0.75 1 d D U P A 1
H3T1 H 0.4627 0.1692 0.4195 0.193 Uiso 0.75 1 calc R U P A 1
H3T2 H 0.4431 0.2337 0.4237 0.193 Uiso 0.75 1 calc R U P A 1
H3T3 H 0.5039 0.2062 0.4849 0.193 Uiso 0.75 1 calc R U P A 1
N1T' N 0.5597(15) 0.2213(11) 0.4313(12) 0.123(4) Uani 0.25 1 d D U P B 2
O1T' O 0.6042(11) 0.2715(10) 0.5315(11) 0.120(5) Uani 0.25 1 d D U P B 2
C1T' C 0.5526(12) 0.2462(13) 0.4976(14) 0.120(4) Uani 0.25 1 d D U P B 2
H1T' H 0.5041 0.2433 0.5183 0.144 Uiso 0.25 1 calc R U P B 2
C2T' C 0.5071(19) 0.1739(13) 0.4057(18) 0.128(3) Uani 0.25 1 d D U P B 2
H2T4 H 0.4649 0.1876 0.3706 0.193 Uiso 0.25 1 d R U P B 2
H2T5 H 0.4850 0.1574 0.4484 0.193 Uiso 0.25 1 d R U P B 2
H2T6 H 0.5372 0.1459 0.3816 0.193 Uiso 0.25 1 d R U P B 2
C3T' C 0.6087(18) 0.2402(15) 0.3807(15) 0.129(6) Uani 0.25 1 d D U P B 2
H3T4 H 0.6357 0.2736 0.4001 0.193 Uiso 0.25 1 calc R U P B 2
H3T5 H 0.5781 0.2488 0.3340 0.193 Uiso 0.25 1 calc R U P B 2
H3T6 H 0.6472 0.2116 0.3723 0.193 Uiso 0.25 1 calc R U P B 2
N1U N 0.4840(3) 0.28324(15) 0.6646(3) 0.0549(10) Uani 1 1 d . . . . .
O1U O 0.4383(3) 0.19889(15) 0.6229(2) 0.0816(14) Uani 1 1 d . . . . .
C1U C 0.4765(4) 0.2287(2) 0.6676(3) 0.0699(17) Uani 1 1 d . . . . .
H1U H 0.5037 0.2106 0.7087 0.084 Uiso 1 1 calc R U . . .
C2U C 0.4452(4) 0.3164(2) 0.6062(3) 0.0612(14) Uani 1 1 d . . . . .
H2U1 H 0.4073 0.2936 0.5763 0.092 Uiso 1 1 calc R U . . .
H2U2 H 0.4838 0.3309 0.5748 0.092 Uiso 1 1 calc R U . . .
H2U3 H 0.4181 0.3472 0.6278 0.092 Uiso 1 1 calc R U . . .
C3U C 0.5335(3) 0.3132(2) 0.7232(3) 0.0572(13) Uani 1 1 d . . . . .
H3U1 H 0.5469 0.2883 0.7650 0.086 Uiso 1 1 calc R U . . .
H3U2 H 0.5049 0.3451 0.7399 0.086 Uiso 1 1 calc R U . . .
H3U3 H 0.5813 0.3258 0.7032 0.086 Uiso 1 1 calc R U . . .
O1W O 0.3244(4) 0.20356(18) 0.4985(3) 0.0883(15) Uani 1 1 d D . . . .
H1W1 H 0.304(4) 0.2359(16) 0.498(4) 0.132 Uiso 1 1 d D U . . .
H1W2 H 0.355(4) 0.204(3) 0.539(3) 0.132 Uiso 1 1 d D U . . .
O2W O 0.2345(2) 0.29752(13) 0.50050(18) 0.0469(7) Uani 1 1 d D . . . .
H2W1 H 0.261(3) 0.3236(16) 0.482(2) 0.070 Uiso 1 1 d D U . . .
H2W2 H 0.203(3) 0.287(2) 0.4635(18) 0.070 Uiso 1 1 d D U . . .
O3W O 0.7487(7) 0.2977(4) 0.5267(5) 0.080(3) Uani 0.5 1 d D . P C 1
H3W1 H 0.718(8) 0.279(5) 0.497(6) 0.120 Uiso 0.5 1 d D U P D 1
H3W2 H 0.764(8) 0.324(4) 0.501(6) 0.120 Uiso 0.5 1 d D U P E 1
O3W' O 0.7978(7) 0.2535(5) 0.5002(6) 0.100(4) Uani 0.5 1 d D . P F 2
H3W3 H 0.752(2) 0.242(5) 0.503(10) 0.150 Uiso 0.5 1 d D U P G 2
H3W4 H 0.827(5) 0.226(4) 0.513(6) 0.150 Uiso 0.5 1 d D U P H 2

loop_
_atom_site_aniso_label
_atom_site_aniso_U_11
_atom_site_aniso_U_22
_atom_site_aniso_U_33
_atom_site_aniso_U_23
_atom_site_aniso_U_13
_atom_site_aniso_U_12
Ru1A 0.01271(10) 0.01671(9) 0.01995(11) 0.00209(7) 0.00433(8) -0.00081(7)
Zn1A 0.02342(18) 0.02595(16) 0.02665(19) -0.00508(14) 0.00448(15) -0.00261(14)
Ru1B 0.01221(10) 0.01688(9) 0.01620(10) 0.00008(7) 0.00324(7) -0.00026(7)
Zn1B 0.02491(18) 0.02279(15) 0.02213(17) -0.00406(13) 0.00333(14) -0.00009(13)
Cl1A 0.0240(4) 0.0266(3) 0.0236(3) -0.0028(3) 0.0042(3) -0.0065(3)
Cl2A 0.0304(4) 0.0378(4) 0.0431(5) -0.0066(4) 0.0055(4) 0.0045(3)
Cl3A 0.0260(4) 0.0227(3) 0.0373(4) 0.0006(3) 0.0057(3) -0.0023(3)
N1A 0.0131(10) 0.0207(10) 0.0211(11) 0.0006(9) 0.0032(9) -0.0012(8)
N2A 0.0137(10) 0.0184(9) 0.0165(11) 0.0024(8) 0.0005(9) -0.0021(8)
N3A 0.0160(11) 0.0208(10) 0.0200(11) 0.0003(9) 0.0042(9) -0.0015(8)
N4A 0.0181(12) 0.0181(10) 0.0340(14) 0.0061(10) 0.0050(11) -0.0002(8)
N5A 0.0147(11) 0.0223(10) 0.0213(12) 0.0053(9) 0.0033(9) 0.0000(8)
N6A 0.0184(12) 0.0260(11) 0.0201(12) 0.0011(9) 0.0047(10) -0.0024(9)
N7A 0.0311(16) 0.0470(17) 0.0239(14) -0.0075(12) 0.0049(12) -0.0103(13)
C1A 0.0162(13) 0.0254(12) 0.0235(14) 0.0035(11) 0.0055(11) -0.0018(10)
C2A 0.0186(14) 0.0285(14) 0.0242(14) -0.0004(11) 0.0061(11) -0.0019(11)
C3A 0.0152(13) 0.0332(15) 0.0281(16) -0.0034(12) 0.0056(12) 0.0008(11)
C4A 0.0167(13) 0.0249(13) 0.0246(14) -0.0010(11) 0.0016(11) 0.0026(10)
C5A 0.0161(12) 0.0197(11) 0.0209(13) 0.0007(10) 0.0014(10) -0.0022(9)
C6A 0.0168(13) 0.0191(11) 0.0204(13) 0.0009(10) 0.0007(10) 0.0002(9)
C7A 0.0225(14) 0.0225(12) 0.0265(15) 0.0039(11) 0.0007(12) 0.0028(10)
C8A 0.0300(16) 0.0199(12) 0.0231(14) 0.0038(10) -0.0014(12) -0.0011(11)
C9A 0.0249(15) 0.0212(12) 0.0190(13) 0.0034(10) -0.0004(11) -0.0062(10)
C10A 0.0179(13) 0.0209(11) 0.0182(13) 0.0013(10) 0.0022(10) -0.0030(9)
C11A 0.0159(12) 0.0234(12) 0.0157(12) 0.0006(10) 0.0016(10) -0.0053(9)
C12A 0.0182(13) 0.0296(14) 0.0188(13) 0.0027(11) 0.0029(11) -0.0051(11)
C13A 0.0159(13) 0.0418(17) 0.0201(14) 0.0012(12) 0.0052(11) -0.0050(12)
C14A 0.0166(13) 0.0327(15) 0.0286(16) -0.0045(12) 0.0067(12) 0.0014(11)
C15A 0.0170(13) 0.0245(13) 0.0287(15) 0.0005(11) 0.0051(12) 0.0003(10)
C16A 0.0299(17) 0.0192(12) 0.045(2) 0.0011(13) 0.0063(15) -0.0017(11)
C17A 0.044(2) 0.0177(14) 0.076(3) 0.0077(17) -0.004(2) -0.0022(14)
C18A 0.053(3) 0.0232(16) 0.083(4) 0.0222(19) -0.008(3) -0.0007(16)
C19A 0.053(3) 0.0289(17) 0.056(3) 0.0242(18) -0.013(2) -0.0036(16)
C20A 0.0249(16) 0.0264(14) 0.0399(19) 0.0142(13) -0.0021(14) 0.0001(12)
C21A 0.0221(15) 0.0282(14) 0.0300(16) 0.0136(12) -0.0007(12) -0.0009(11)
C22A 0.0336(19) 0.0381(18) 0.0296(17) 0.0123(14) -0.0039(15) -0.0039(14)
C23A 0.0257(16) 0.0409(18) 0.0225(15) 0.0055(13) 0.0014(13) -0.0065(13)
C24A 0.0256(17) 0.049(2) 0.0233(16) -0.0005(14) 0.0016(13) -0.0105(15)
C25A 0.039(2) 0.060(3) 0.0283(19) 0.0016(17) 0.0020(16) -0.0071(19)
C26A 0.038(2) 0.089(4) 0.0243(18) -0.009(2) 0.0002(16) -0.016(2)
C27A 0.046(3) 0.073(3) 0.034(2) -0.021(2) 0.0106(19) -0.025(2)
C28A 0.040(2) 0.061(3) 0.036(2) -0.0194(19) 0.0069(18) -0.0148(19)
Cl1B 0.0165(3) 0.0227(3) 0.0189(3) -0.0011(2) 0.0024(2) -0.0017(2)
Cl2B 0.0308(4) 0.0393(4) 0.0346(4) -0.0048(3) 0.0039(4) 0.0065(3)
Cl3B 0.0315(4) 0.0211(3) 0.0367(4) 0.0042(3) 0.0089(3) 0.0027(3)
N1B 0.0144(11) 0.0303(12) 0.0176(11) -0.0032(9) 0.0036(9) 0.0003(9)
N2B 0.0151(11) 0.0188(10) 0.0181(11) -0.0035(8) -0.0001(9) 0.0011(8)
N3B 0.0138(10) 0.0182(9) 0.0160(10) -0.0016(8) 0.0020(8) -0.0020(8)
N4B 0.0149(11) 0.0190(10) 0.0220(12) 0.0023(9) 0.0049(9) -0.0017(8)
N5B 0.0169(11) 0.0190(10) 0.0171(11) 0.0018(8) 0.0031(9) -0.0011(8)
N6B 0.0175(11) 0.0226(10) 0.0194(11) -0.0007(9) 0.0036(9) -0.0027(9)
N7B 0.0307(15) 0.0316(13) 0.0237(13) -0.0050(11) 0.0011(11) -0.0047(11)
C1B 0.0171(14) 0.0371(16) 0.0228(14) -0.0002(12) 0.0048(11) -0.0025(12)
C2B 0.0192(15) 0.053(2) 0.0272(17) -0.0060(15) 0.0101(13) -0.0049(14)
C3B 0.0168(15) 0.054(2) 0.0319(18) -0.0124(16) 0.0068(13) 0.0037(14)
C4B 0.0195(15) 0.0399(17) 0.0288(16) -0.0113(14) 0.0019(13) 0.0076(13)
C5B 0.0145(13) 0.0309(14) 0.0218(14) -0.0057(11) 0.0005(11) 0.0040(10)
C6B 0.0197(14) 0.0257(13) 0.0194(13) -0.0044(10) -0.0013(11) 0.0060(10)
C7B 0.0290(16) 0.0263(14) 0.0250(15) -0.0025(11) -0.0025(13) 0.0122(12)
C8B 0.0364(18) 0.0195(12) 0.0262(16) -0.0004(11) -0.0052(13) 0.0073(12)
C9B 0.0296(16) 0.0195(11) 0.0177(13) 0.0018(10) -0.0019(11) 0.0001(11)
C10B 0.0210(13) 0.0164(10) 0.0158(12) -0.0001(9) -0.0005(10) -0.0004(9)
C11B 0.0176(12) 0.0171(10) 0.0159(12) -0.0006(9) 0.0011(10) -0.0033(9)
C12B 0.0200(14) 0.0245(12) 0.0200(13) 0.0021(10) 0.0030(11) -0.0059(10)
C13B 0.0173(14) 0.0346(15) 0.0221(14) 0.0005(12) 0.0049(11) -0.0064(11)
C14B 0.0150(13) 0.0285(13) 0.0220(14) -0.0023(11) 0.0061(11) 0.0008(10)
C15B 0.0154(12) 0.0194(11) 0.0199(13) -0.0016(9) 0.0027(10) 0.0001(9)
C16B 0.0262(15) 0.0200(12) 0.0270(15) 0.0012(11) 0.0038(12) -0.0039(11)
C17B 0.0363(19) 0.0172(12) 0.0397(19) 0.0016(12) -0.0006(15) -0.0045(12)
C18B 0.0347(19) 0.0218(13) 0.042(2) 0.0095(13) 0.0010(16) 0.0001(12)
C19B 0.0288(17) 0.0244(14) 0.0367(19) 0.0081(13) -0.0035(15) 0.0000(12)
C20B 0.0187(13) 0.0221(12) 0.0227(14) 0.0052(10) 0.0026(11) -0.0009(10)
C21B 0.0167(13) 0.0212(11) 0.0210(13) 0.0022(10) 0.0013(10) -0.0024(9)
C22B 0.0217(14) 0.0266(13) 0.0227(14) 0.0046(11) -0.0014(12) -0.0028(11)
C23B 0.0185(14) 0.0296(14) 0.0187(13) 0.0014(11) 0.0015(11) -0.0041(11)
C24B 0.0277(16) 0.0314(15) 0.0187(14) -0.0021(11) 0.0038(12) -0.0028(12)
C25B 0.0352(19) 0.0410(18) 0.0241(16) 0.0012(14) -0.0045(14) -0.0108(15)
C26B 0.049(2) 0.051(2) 0.0251(18) -0.0002(16) -0.0076(17) -0.0111(19)
C27B 0.050(2) 0.043(2) 0.0290(18) -0.0093(16) -0.0034(17) -0.0123(18)
C28B 0.047(2) 0.0344(17) 0.0314(19) -0.0084(14) 0.0025(17) -0.0073(16)
C1S 0.050(3) 0.0321(18) 0.052(3) 0.0039(17) 0.007(2) 0.0037(17)
C2S 0.042(3) 0.066(3) 0.105(5) 0.002(3) -0.002(3) 0.008(2)
C3S 0.046(3) 0.042(2) 0.101(4) -0.004(3) 0.026(3) -0.003(2)
N1S 0.037(2) 0.0398(18) 0.068(3) -0.0023(17) -0.0037(18) 0.0046(15)
O1S 0.059(2) 0.0422(17) 0.090(3) 0.0075(18) -0.003(2) -0.0090(16)
O1R 0.184(6) 0.044(2) 0.131(5) 0.014(3) -0.003(4) -0.021(3)
N1R 0.056(3) 0.0396(19) 0.084(3) -0.008(2) 0.029(2) -0.0069(17)
C1R 0.115(6) 0.067(4) 0.094(5) -0.016(4) 0.046(5) -0.040(4)
C2R 0.060(3) 0.061(3) 0.069(4) -0.014(3) -0.014(3) 0.013(3)
C3R 0.063(4) 0.086(5) 0.197(10) -0.043(6) 0.027(5) 0.005(4)
N1T 0.057(3) 0.093(4) 0.078(3) 0.027(3) 0.008(3) 0.024(3)
O1T 0.071(4) 0.102(4) 0.092(4) 0.047(4) -0.012(3) -0.018(3)
C1T 0.062(3) 0.077(4) 0.075(4) 0.035(3) 0.006(3) 0.015(3)
C2T 0.087(5) 0.101(6) 0.089(4) 0.007(5) -0.012(4) 0.037(5)
C3T 0.071(4) 0.186(8) 0.130(6) 0.028(6) 0.022(4) -0.008(5)
N1T' 0.057(7) 0.171(9) 0.142(9) 0.039(8) 0.011(7) -0.001(7)
O1T' 0.053(8) 0.160(12) 0.145(11) 0.048(9) -0.003(9) -0.008(8)
C1T' 0.053(7) 0.166(10) 0.141(10) 0.040(8) 0.006(8) -0.007(7)
C2T' 0.071(4) 0.186(8) 0.130(6) 0.028(6) 0.022(4) -0.008(5)
C3T' 0.066(10) 0.176(13) 0.146(12) 0.041(11) 0.014(9) -0.002(9)
N1U 0.060(3) 0.0359(18) 0.067(3) 0.0131(18) -0.004(2) -0.0070(17)
O1U 0.127(4) 0.048(2) 0.063(3) 0.0136(18) -0.031(3) -0.028(2)
C1U 0.095(4) 0.041(2) 0.069(4) 0.019(2) -0.018(3) -0.020(3)
C2U 0.080(4) 0.045(2) 0.054(3) 0.013(2) -0.020(3) -0.007(2)
C3U 0.058(3) 0.041(2) 0.071(3) 0.000(2) -0.004(3) -0.006(2)
O1W 0.134(5) 0.059(2) 0.067(3) -0.015(2) -0.020(3) 0.025(3)
O2W 0.056(2) 0.0368(15) 0.0491(18) -0.0018(13) 0.0136(16) -0.0075(13)
O3W 0.107(8) 0.065(5) 0.071(6) 0.009(4) 0.019(5) -0.035(5)
O3W' 0.115(8) 0.121(9) 0.061(6) 0.031(6) -0.012(6) -0.068(7)

loop_
_atom_type_symbol
_atom_type_description
_atom_type_scat_dispersion_real
_atom_type_scat_dispersion_imag
_atom_type_scat_source
C C 0.0033 0.0016 'International Tables Vol C Tables 4.2.6.8 and 6.1.1.4'
H H 0.0000 0.0000 'International Tables Vol C Tables 4.2.6.8 and 6.1.1.4'
N N 0.0061 0.0033 'International Tables Vol C Tables 4.2.6.8 and 6.1.1.4'
Cl Cl 0.1484 0.1585 'International Tables Vol C Tables 4.2.6.8 and 6.1.1.4'
Zn Zn 0.2839 1.4301 'International Tables Vol C Tables 4.2.6.8 and 6.1.1.4'
Ru Ru -1.2594 0.8363 'International Tables Vol C Tables 4.2.6.8 and 6.1.1.4'
O O 0.0106 0.0060 'International Tables Vol C Tables 4.2.6.8 and 6.1.1.4'

loop_
_geom_angle_atom_site_label_1
_geom_angle_atom_site_label_2
_geom_angle_atom_site_label_3
_geom_angle
N2A Ru1A N5A 98.53(10)
N2A Ru1A N1A 79.96(9)
N5A Ru1A N1A 87.84(10)
N2A Ru1A N3A 79.71(10)
N5A Ru1A N3A 94.94(10)
N1A Ru1A N3A 159.67(10)
N2A Ru1A N4A 176.52(11)
N5A Ru1A N4A 77.99(10)
N1A Ru1A N4A 100.00(10)
N3A Ru1A N4A 100.28(10)
N2A Ru1A Cl1A 88.92(7)
N5A Ru1A Cl1A 171.69(7)
N1A Ru1A Cl1A 89.87(7)
N3A Ru1A Cl1A 89.97(7)
N4A Ru1A Cl1A 94.56(8)
N6A Zn1A N7A 81.72(12)
N6A Zn1A Cl2A 122.29(8)
N7A Zn1A Cl2A 106.74(10)
N6A Zn1A Cl3A 113.09(7)
N7A Zn1A Cl3A 108.30(9)
Cl2A Zn1A Cl3A 117.17(4)
N2B Ru1B N5B 100.46(10)
N2B Ru1B N1B 79.93(10)
N5B Ru1B N1B 90.13(10)
N2B Ru1B N3B 79.39(9)
N5B Ru1B N3B 92.14(9)
N1B Ru1B N3B 159.27(10)
N2B Ru1B N4B 178.25(10)
N5B Ru1B N4B 77.91(10)
N1B Ru1B N4B 100.65(10)
N3B Ru1B N4B 99.97(9)
N2B Ru1B Cl1B 87.87(7)
N5B Ru1B Cl1B 171.52(7)
N1B Ru1B Cl1B 89.79(7)
N3B Ru1B Cl1B 90.94(7)
N4B Ru1B Cl1B 93.77(7)
N6B Zn1B N7B 80.38(11)
N6B Zn1B Cl2B 121.43(8)
N7B Zn1B Cl2B 112.66(9)
N6B Zn1B Cl3B 116.56(7)
N7B Zn1B Cl3B 109.22(9)
Cl2B Zn1B Cl3B 111.85(4)
C1A N1A C5A 118.8(2)
C1A N1A Ru1A 127.5(2)
C5A N1A Ru1A 113.59(18)
C10A N2A C6A 122.3(2)
C10A N2A Ru1A 119.00(19)
C6A N2A Ru1A 118.57(18)
C15A N3A C11A 118.2(2)
C15A N3A Ru1A 128.4(2)
C11A N3A Ru1A 113.33(19)
C16A N4A C20A 118.3(3)
C16A N4A Ru1A 127.0(2)
C20A N4A Ru1A 114.7(2)
N6A N5A C21A 108.0(3)
N6A N5A Ru1A 134.19(19)
C21A N5A Ru1A 117.5(2)
N5A N6A C23A 107.6(3)
N5A N6A Zn1A 140.3(2)
C23A N6A Zn1A 112.0(2)
C28A N7A C24A 119.4(4)
C28A N7A Zn1A 128.1(3)
C24A N7A Zn1A 112.5(2)
N1A C1A C2A 122.0(3)
C3A C2A C1A 119.2(3)
C4A C3A C2A 119.3(3)
C3A C4A C5A 119.3(3)
N1A C5A C4A 121.3(3)
N1A C5A C6A 114.9(2)
C4A C5A C6A 123.8(3)
N2A C6A C7A 119.7(3)
N2A C6A C5A 112.8(2)
C7A C6A C5A 127.4(3)
C6A C7A C8A 119.0(3)
C9A C8A C7A 120.1(3)
C8A C9A C10A 119.0(3)
N2A C10A C9A 119.8(3)
N2A C10A C11A 113.1(2)
C9A C10A C11A 127.1(3)
N3A C11A C12A 121.3(3)
N3A C11A C10A 114.8(2)
C12A C11A C10A 123.9(3)
C13A C12A C11A 119.2(3)
C12A C13A C14A 119.4(3)
C15A C14A C13A 118.8(3)
N3A C15A C14A 123.1(3)
N4A C16A C17A 122.2(4)
C18A C17A C16A 119.4(4)
C19A C18A C17A 119.7(3)
C18A C19A C20A 118.5(4)
N4A C20A C19A 121.9(4)
N4A C20A C21A 114.6(3)
C19A C20A C21A 123.4(4)
N5A C21A C22A 109.9(3)
N5A C21A C20A 115.1(3)
C22A C21A C20A 135.0(3)
C23A C22A C21A 104.3(3)
N6A C23A C22A 110.1(3)
N6A C23A C24A 117.9(3)
C22A C23A C24A 131.9(3)
N7A C24A C25A 120.7(4)
N7A C24A C23A 115.8(3)
C25A C24A C23A 123.5(4)
C26A C25A C24A 119.3(4)
C27A C26A C25A 119.9(4)
C26A C27A C28A 118.3(4)
N7A C28A C27A 122.4(5)
C1B N1B C5B 118.7(3)
C1B N1B Ru1B 128.2(2)
C5B N1B Ru1B 113.06(19)
C10B N2B C6B 122.1(2)
C10B N2B Ru1B 119.09(18)
C6B N2B Ru1B 118.3(2)
C15B N3B C11B 118.4(2)
C15B N3B Ru1B 127.77(19)
C11B N3B Ru1B 113.84(18)
C16B N4B C20B 117.3(3)
C16B N4B Ru1B 127.4(2)
C20B N4B Ru1B 115.30(19)
N6B N5B C21B 108.4(2)
N6B N5B Ru1B 134.40(19)
C21B N5B Ru1B 117.18(19)
N5B N6B C23B 107.2(2)
N5B N6B Zn1B 139.4(2)
C23B N6B Zn1B 113.4(2)
C28B N7B C24B 119.4(3)
C28B N7B Zn1B 127.0(3)
C24B N7B Zn1B 113.6(2)
N1B C1B C2B 122.4(3)
C1B C2B C3B 118.9(3)
C4B C3B C2B 119.6(3)
C3B C4B C5B 119.5(3)
N1B C5B C4B 120.9(3)
N1B C5B C6B 115.3(2)
C4B C5B C6B 123.8(3)
N2B C6B C7B 119.6(3)
N2B C6B C5B 113.0(3)
C7B C6B C5B 127.4(3)
C8B C7B C6B 119.0(3)
C9B C8B C7B 120.3(3)
C8B C9B C10B 118.8(3)
N2B C10B C9B 120.1(3)
N2B C10B C11B 112.9(2)
C9B C10B C11B 127.0(3)
N3B C11B C12B 121.4(3)
N3B C11B C10B 114.5(2)
C12B C11B C10B 124.0(2)
C13B C12B C11B 119.2(3)
C12B C13B C14B 119.6(3)
C13B C14B C15B 118.6(3)
N3B C15B C14B 122.8(3)
N4B C16B C17B 123.3(3)
C16B C17B C18B 119.0(3)
C19B C18B C17B 119.1(3)
C18B C19B C20B 119.2(3)
N4B C20B C19B 122.2(3)
N4B C20B C21B 113.6(2)
C19B C20B C21B 124.2(3)
N5B C21B C22B 110.0(3)
N5B C21B C20B 115.9(3)
C22B C21B C20B 134.0(3)
C23B C22B C21B 103.6(3)
N6B C23B C22B 110.8(3)
N6B C23B C24B 117.3(3)
C22B C23B C24B 132.0(3)
N7B C24B C25B 120.8(3)
N7B C24B C23B 115.3(3)
C25B C24B C23B 123.8(3)
C26B C25B C24B 119.1(4)
C27B C26B C25B 119.7(4)
C26B C27B C28B 118.6(4)
N7B C28B C27B 122.4(4)
O1S C1S N1S 123.6(4)
C1S N1S C2S 122.1(4)
C1S N1S C3S 122.0(4)
C2S N1S C3S 115.8(4)
C1R N1R C2R 120.2(5)
C1R N1R C3R 120.8(6)
C2R N1R C3R 118.8(5)
O1R C1R N1R 124.5(8)
C1T N1T C3T 124.2(9)
C1T N1T C2T 120.2(8)
C3T N1T C2T 115.6(9)
O1T C1T N1T 123.9(9)
C1T' N1T' C3T' 123.5(12)
C1T' N1T' C2T' 120.5(11)
C3T' N1T' C2T' 115.8(11)
O1T' C1T' N1T' 123.7(13)
C1U N1U C2U 122.9(5)
C1U N1U C3U 120.3(4)
C2U N1U C3U 116.8(4)
O1U C1U N1U 127.1(5)

loop_
_geom_bond_atom_site_label_1
_geom_bond_atom_site_label_2
_geom_bond_distance
Ru1A N2A 1.957(2)
Ru1A N5A 2.021(3)
Ru1A N1A 2.053(2)
Ru1A N3A 2.063(2)
Ru1A N4A 2.108(2)
Ru1A Cl1A 2.4187(8)
Zn1A N6A 2.039(3)
Zn1A N7A 2.070(3)
Zn1A Cl2A 2.2201(10)
Zn1A Cl3A 2.2261(9)
Ru1B N2B 1.961(2)
Ru1B N5B 2.018(2)
Ru1B N1B 2.059(2)
Ru1B N3B 2.067(2)
Ru1B N4B 2.113(2)
Ru1B Cl1B 2.4286(8)
Zn1B N6B 2.046(2)
Zn1B N7B 2.081(3)
Zn1B Cl2B 2.2164(10)
Zn1B Cl3B 2.2210(9)
N1A C1A 1.347(4)
N1A C5A 1.369(4)
N2A C10A 1.352(3)
N2A C6A 1.355(4)
N3A C15A 1.347(4)
N3A C11A 1.378(4)
N4A C16A 1.350(4)
N4A C20A 1.365(5)
N5A N6A 1.356(4)
N5A C21A 1.363(4)
N6A C23A 1.363(4)
N7A C28A 1.340(5)
N7A C24A 1.353(5)
C1A C2A 1.388(4)
C2A C3A 1.386(4)
C3A C4A 1.383(4)
C4A C5A 1.391(4)
C5A C6A 1.474(4)
C6A C7A 1.389(4)
C7A C8A 1.402(4)
C8A C9A 1.388(5)
C9A C10A 1.397(4)
C10A C11A 1.468(4)
C11A C12A 1.399(4)
C12A C13A 1.392(5)
C13A C14A 1.392(5)
C14A C15A 1.387(4)
C16A C17A 1.392(5)
C17A C18A 1.385(7)
C18A C19A 1.379(6)
C19A C20A 1.413(5)
C20A C21A 1.452(5)
C21A C22A 1.386(5)
C22A C23A 1.386(5)
C23A C24A 1.460(5)
C24A C25A 1.388(5)
C25A C26A 1.383(6)
C26A C27A 1.373(7)
C27A C28A 1.385(6)
N1B C1B 1.354(4)
N1B C5B 1.372(4)
N2B C10B 1.353(4)
N2B C6B 1.353(4)
N3B C15B 1.346(3)
N3B C11B 1.373(3)
N4B C16B 1.352(4)
N4B C20B 1.364(4)
N5B N6B 1.354(3)
N5B C21B 1.366(4)
N6B C23B 1.368(4)
N7B C28B 1.340(4)
N7B C24B 1.360(4)
C1B C2B 1.389(4)
C2B C3B 1.389(6)
C3B C4B 1.380(5)
C4B C5B 1.401(4)
C5B C6B 1.465(4)
C6B C7B 1.398(4)
C7B C8B 1.397(5)
C8B C9B 1.387(5)
C9B C10B 1.397(4)
C10B C11B 1.476(4)
C11B C12B 1.395(4)
C12B C13B 1.385(4)
C13B C14B 1.390(4)
C14B C15B 1.391(4)
C16B C17B 1.383(4)
C17B C18B 1.389(5)
C18B C19B 1.381(5)
C19B C20B 1.401(4)
C20B C21B 1.454(4)
C21B C22B 1.394(4)
C22B C23B 1.391(4)
C23B C24B 1.455(4)
C24B C25B 1.397(5)
C25B C26B 1.385(5)
C26B C27B 1.383(6)
C27B C28B 1.388(6)
C1S O1S 1.213(5)
C1S N1S 1.344(6)
C2S N1S 1.442(6)
C3S N1S 1.453(6)
O1R C1R 1.249(9)
N1R C1R 1.313(7)
N1R C2R 1.405(6)
N1R C3R 1.436(8)
N1T C1T 1.363(11)
N1T C3T 1.379(12)
N1T C2T 1.505(11)
O1T C1T 1.199(10)
N1T' C1T' 1.363(12)
N1T' C3T' 1.381(13)
N1T' C2T' 1.507(12)
O1T' C1T' 1.201(11)
N1U C1U 1.328(6)
N1U C2U 1.444(6)
N1U C3U 1.489(6)
O1U C1U 1.229(6)

loop_
_geom_torsion_atom_site_label_1
_geom_torsion_atom_site_label_2
_geom_torsion_atom_site_label_3
_geom_torsion_atom_site_label_4
_geom_torsion
C21A N5A N6A C23A -1.5(3)
Ru1A N5A N6A C23A -174.9(2)
C21A N5A N6A Zn1A 176.5(3)
Ru1A N5A N6A Zn1A 3.1(5)
C5A N1A C1A C2A -0.9(5)
Ru1A N1A C1A C2A -177.0(2)
N1A C1A C2A C3A 0.7(5)
C1A C2A C3A C4A -0.1(5)
C2A C3A C4A C5A -0.2(5)
C1A N1A C5A C4A 0.5(4)
Ru1A N1A C5A C4A 177.2(2)
C1A N1A C5A C6A -178.9(3)
Ru1A N1A C5A C6A -2.2(3)
C3A C4A C5A N1A 0.0(5)
C3A C4A C5A C6A 179.4(3)
C10A N2A C6A C7A 0.9(4)
Ru1A N2A C6A C7A 176.7(2)
C10A N2A C6A C5A 179.8(3)
Ru1A N2A C6A C5A -4.3(3)
N1A C5A C6A N2A 4.2(4)
C4A C5A C6A N2A -175.2(3)
N1A C5A C6A C7A -177.0(3)
C4A C5A C6A C7A 3.6(5)
N2A C6A C7A C8A 0.1(5)
C5A C6A C7A C8A -178.7(3)
C6A C7A C8A C9A -0.3(5)
C7A C8A C9A C10A -0.3(5)
C6A N2A C10A C9A -1.5(4)
Ru1A N2A C10A C9A -177.4(2)
C6A N2A C10A C11A 178.4(3)
Ru1A N2A C10A C11A 2.6(3)
C8A C9A C10A N2A 1.2(4)
C8A C9A C10A C11A -178.7(3)
C15A N3A C11A C12A 1.1(4)
Ru1A N3A C11A C12A 179.4(2)
C15A N3A C11A C10A -177.5(3)
Ru1A N3A C11A C10A 0.7(3)
N2A C10A C11A N3A -2.1(4)
C9A C10A C11A N3A 177.8(3)
N2A C10A C11A C12A 179.3(3)
C9A C10A C11A C12A -0.7(5)
N3A C11A C12A C13A -0.4(4)
C10A C11A C12A C13A 178.1(3)
C11A C12A C13A C14A -0.6(5)
C12A C13A C14A C15A 0.8(5)
C11A N3A C15A C14A -0.8(5)
Ru1A N3A C15A C14A -178.8(2)
C13A C14A C15A N3A -0.1(5)
C20A N4A C16A C17A -1.0(5)
Ru1A N4A C16A C17A 177.6(3)
N4A C16A C17A C18A -0.8(6)
C16A C17A C18A C19A 1.7(7)
C17A C18A C19A C20A -0.8(7)
C16A N4A C20A C19A 1.9(5)
Ru1A N4A C20A C19A -176.9(3)
C16A N4A C20A C21A 179.7(3)
Ru1A N4A C20A C21A 0.9(4)
C18A C19A C20A N4A -1.0(7)
C18A C19A C20A C21A -178.6(4)
N6A N5A C21A C22A 1.5(4)
Ru1A N5A C21A C22A 176.2(2)
N6A N5A C21A C20A -176.6(3)
Ru1A N5A C21A C20A -1.9(4)
N4A C20A C21A N5A 0.6(4)
C19A C20A C21A N5A 178.3(4)
N4A C20A C21A C22A -176.9(4)
C19A C20A C21A C22A 0.9(7)
N5A C21A C22A C23A -0.9(4)
C20A C21A C22A C23A 176.7(4)
N5A N6A C23A C22A 1.0(4)
Zn1A N6A C23A C22A -177.7(2)
N5A N6A C23A C24A 180.0(3)
Zn1A N6A C23A C24A 1.3(4)
C21A C22A C23A N6A -0.1(4)
C21A C22A C23A C24A -178.9(4)
C28A N7A C24A C25A 0.4(5)
Zn1A N7A C24A C25A -179.2(3)
C28A N7A C24A C23A -178.3(3)
Zn1A N7A C24A C23A 2.2(4)
N6A C23A C24A N7A -2.4(5)
C22A C23A C24A N7A 176.3(4)
N6A C23A C24A C25A 179.0(3)
C22A C23A C24A C25A -2.3(6)
N7A C24A C25A C26A 1.1(6)
C23A C24A C25A C26A 179.7(4)
C24A C25A C26A C27A -1.1(6)
C25A C26A C27A C28A -0.5(7)
C24A N7A C28A C27A -2.1(6)
Zn1A N7A C28A C27A 177.4(3)
C26A C27A C28A N7A 2.1(7)
C21B N5B N6B C23B -0.7(3)
Ru1B N5B N6B C23B -179.6(2)
C21B N5B N6B Zn1B 178.5(2)
Ru1B N5B N6B Zn1B -0.4(4)
C5B N1B C1B C2B -0.3(5)
Ru1B N1B C1B C2B -176.8(2)
N1B C1B C2B C3B 0.4(5)
C1B C2B C3B C4B -0.1(5)
C2B C3B C4B C5B -0.4(5)
C1B N1B C5B C4B -0.2(4)
Ru1B N1B C5B C4B 176.8(2)
C1B N1B C5B C6B -179.5(3)
Ru1B N1B C5B C6B -2.4(3)
C3B C4B C5B N1B 0.6(5)
C3B C4B C5B C6B 179.7(3)
C10B N2B C6B C7B 1.1(4)
Ru1B N2B C6B C7B 173.4(2)
C10B N2B C6B C5B -179.4(3)
Ru1B N2B C6B C5B -7.0(3)
N1B C5B C6B N2B 6.0(4)
C4B C5B C6B N2B -173.2(3)
N1B C5B C6B C7B -174.5(3)
C4B C5B C6B C7B 6.3(5)
N2B C6B C7B C8B 0.3(5)
C5B C6B C7B C8B -179.2(3)
C6B C7B C8B C9B -0.7(5)
C7B C8B C9B C10B -0.2(5)
C6B N2B C10B C9B -2.0(4)
Ru1B N2B C10B C9B -174.3(2)
C6B N2B C10B C11B 178.3(3)
Ru1B N2B C10B C11B 5.9(3)
C8B C9B C10B N2B 1.6(4)
C8B C9B C10B C11B -178.8(3)
C15B N3B C11B C12B -0.4(4)
Ru1B N3B C11B C12B -179.8(2)
C15B N3B C11B C10B -179.8(2)
Ru1B N3B C11B C10B 0.7(3)
N2B C10B C11B N3B -4.1(4)
C9B C10B C11B N3B 176.2(3)
N2B C10B C11B C12B 176.5(3)
C9B C10B C11B C12B -3.2(5)
N3B C11B C12B C13B 0.8(4)
C10B C11B C12B C13B -179.9(3)
C11B C12B C13B C14B -0.6(5)
C12B C13B C14B C15B 0.1(5)
C11B N3B C15B C14B -0.1(4)
Ru1B N3B C15B C14B 179.2(2)
C13B C14B C15B N3B 0.3(5)
C20B N4B C16B C17B -0.4(5)
Ru1B N4B C16B C17B -179.5(3)
N4B C16B C17B C18B -0.5(5)
C16B C17B C18B C19B 1.4(6)
C17B C18B C19B C20B -1.5(5)
C16B N4B C20B C19B 0.3(4)
Ru1B N4B C20B C19B 179.5(2)
C16B N4B C20B C21B 179.0(3)
Ru1B N4B C20B C21B -1.8(3)
C18B C19B C20B N4B 0.6(5)
C18B C19B C20B C21B -177.9(3)
N6B N5B C21B C22B 0.9(3)
Ru1B N5B C21B C22B 180.00(19)
N6B N5B C21B C20B -177.6(2)
Ru1B N5B C21B C20B 1.5(3)
N4B C20B C21B N5B 0.3(4)
C19B C20B C21B N5B 178.9(3)
N4B C20B C21B C22B -177.8(3)
C19B C20B C21B C22B 0.8(5)
N5B C21B C22B C23B -0.7(3)
C20B C21B C22B C23B 177.5(3)
N5B N6B C23B C22B 0.3(3)
Zn1B N6B C23B C22B -179.1(2)
N5B N6B C23B C24B 179.0(3)
Zn1B N6B C23B C24B -0.4(3)
C21B C22B C23B N6B 0.2(3)
C21B C22B C23B C24B -178.2(3)
C28B N7B C24B C25B -1.2(5)
Zn1B N7B C24B C25B 178.4(3)
C28B N7B C24B C23B -179.3(3)
Zn1B N7B C24B C23B 0.2(4)
N6B C23B C24B N7B 0.1(4)
C22B C23B C24B N7B 178.5(3)
N6B C23B C24B C25B -178.0(3)
C22B C23B C24B C25B 0.4(6)
N7B C24B C25B C26B 1.3(6)
C23B C24B C25B C26B 179.3(3)
C24B C25B C26B C27B -0.3(6)
C25B C26B C27B C28B -0.9(7)
C24B N7B C28B C27B 0.0(6)
Zn1B N7B C28B C27B -179.5(3)
C26B C27B C28B N7B 1.0(7)
O1S C1S N1S C2S -2.8(8)
O1S C1S N1S C3S -179.4(5)
C2R N1R C1R O1R -179.9(7)
C3R N1R C1R O1R 4.8(12)
C3T N1T C1T O1T 2.5(16)
C2T N1T C1T O1T -177.8(9)
C3T' N1T' C1T' O1T' -29(6)
C2T' N1T' C1T' O1T' 157(3)
C2U N1U C1U O1U 1.0(11)
C3U N1U C1U O1U -179.3(6)
